data_2234351
loop_
_publ_author_name
'Siddiqui, Hamid Latif'
'Ahmad, Matloob'
'Gul, Salman'
'Siddiqui, Waseeq Ahmad'
'Parvez, Masood'

_publ_section_title
;
 2-[2-(3-Chlorophenyl)-2-oxoethyl]-4-hydroxy-3-(3-methoxybenzoyl)-2<i>H</i>-1\l^6^,2-benzothiazine-1,1-dione
;
_journal_coeditor_code PK2394
_journal_issue 4
_journal_name_full 'Acta Crystallographica Section E'
_journal_page_first o980
_journal_page_last o981
_journal_paper_doi 10.1107/S1600536812009014
_journal_volume 68
_journal_year 2012
_chemical_formula_iupac 'C24 H18 Cl N O6 S'
_chemical_formula_moiety 'C24 H18 Cl N O6 S'
_chemical_formula_sum 'C24 H18 Cl N O6 S'
_chemical_formula_weight 483.90
_chemical_name_systematic
;
2-[2-(3-Chlorophenyl)-2-oxoethyl]-4-hydroxy-3-(3-methoxybenzoyl)-
2<i>H</i>-1\l^6^,2-benzothiazine-1,1-dione
;
_space_group_IT_number 2
_symmetry_cell_setting triclinic
_symmetry_space_group_name_Hall '-P 1'
_symmetry_space_group_name_H-M 'P -1'
_atom_sites_solution_hydrogens geom
_atom_sites_solution_primary direct
_atom_sites_solution_secondary difmap
_cell_angle_alpha 116.5460(15)
_cell_angle_beta 105.3216(13)
_cell_angle_gamma 97.2383(14)
_cell_formula_units_Z 2
_cell_length_a 10.2562(3)
_cell_length_b 10.9602(3)
_cell_length_c 11.3861(4)
_cell_measurement_reflns_used 4529
_cell_measurement_temperature 173(2)
_cell_measurement_theta_max 27.48
_cell_measurement_theta_min 1.00
_cell_volume 1059.17(6)
_computing_cell_refinement 'DENZO (Otwinowski & Minor, 1997)'
_computing_data_collection 'COLLECT (Hooft, 1998)'
_computing_data_reduction 'SCALEPACK (Otwinowski & Minor, 1997)'
_computing_molecular_graphics 'ORTEP-3 for Windows (Farrugia, 1997)'
_computing_publication_material 'SHELXL97 (Sheldrick, 2008)'
_computing_structure_refinement 'SHELXL97 (Sheldrick, 2008)'
_computing_structure_solution 'SHELXS97 (Sheldrick, 2008)'
_diffrn_ambient_temperature 173(2)
_diffrn_measured_fraction_theta_full 0.988
_diffrn_measured_fraction_theta_max 0.979
_diffrn_measurement_device_type 'Nonius KappaCCD'
_diffrn_measurement_method '\w and \f scans'
_diffrn_radiation_monochromator graphite
_diffrn_radiation_source 'fine-focus sealed tube'
_diffrn_radiation_type MoK\a
_diffrn_radiation_wavelength 0.71073
_diffrn_reflns_av_R_equivalents 0.0222
_diffrn_reflns_av_sigmaI/netI 0.0290
_diffrn_reflns_limit_h_max 13
_diffrn_reflns_limit_h_min -13
_diffrn_reflns_limit_k_max 13
_diffrn_reflns_limit_k_min -14
_diffrn_reflns_limit_l_max 14
_diffrn_reflns_limit_l_min -14
_diffrn_reflns_number 8854
_diffrn_reflns_theta_full 25.00
_diffrn_reflns_theta_max 27.59
_diffrn_reflns_theta_min 2.17
_diffrn_standards_number 0
_exptl_absorpt_coefficient_mu 0.323
_exptl_absorpt_correction_T_max 0.975
_exptl_absorpt_correction_T_min 0.950
_exptl_absorpt_correction_type multi-scan
_exptl_absorpt_process_details '(<i>SORTAV</i>; Blessing, 1997)'
_exptl_crystal_colour Yellow
_exptl_crystal_density_diffrn 1.517
_exptl_crystal_density_method 'not measured'
_exptl_crystal_description Prism
_exptl_crystal_F_000 500
_exptl_crystal_size_max 0.16
_exptl_crystal_size_mid 0.10
_exptl_crystal_size_min 0.08
_refine_diff_density_max 0.359
_refine_diff_density_min -0.436
_refine_ls_extinction_method none
_refine_ls_goodness_of_fit_ref 1.042
_refine_ls_hydrogen_treatment constr
_refine_ls_matrix_type full
_refine_ls_number_parameters 300
_refine_ls_number_reflns 4806
_refine_ls_number_restraints 0
_refine_ls_restrained_S_all 1.042
_refine_ls_R_factor_all 0.0436
_refine_ls_R_factor_gt 0.0381
_refine_ls_shift/su_max 0.001
_refine_ls_shift/su_mean 0.000
_refine_ls_structure_factor_coef Fsqd
_refine_ls_weighting_details 'calc w=1/[\s^2^(Fo^2^)+(0.0427P)^2^+0.7415P] where P=(Fo^2^+2Fc^2^)/3'
_refine_ls_weighting_scheme calc
_refine_ls_wR_factor_gt 0.0958
_refine_ls_wR_factor_ref 0.1016
_reflns_number_gt 4317
_reflns_number_total 4806
_reflns_threshold_expression >2\s(I)
_cod_data_source_file pk2394.cif
_cod_data_source_block I
_cod_database_code 2234351
_cod_database_fobs_code 2234351

loop_
_symmetry_equiv_pos_as_xyz
'x, y, z'
'-x, -y, -z'

loop_
_atom_site_type_symbol
_atom_site_label
_atom_site_fract_x
_atom_site_fract_y
_atom_site_fract_z
_atom_site_U_iso_or_equiv
_atom_site_adp_type
_atom_site_calc_flag
_atom_site_refinement_flags
_atom_site_occupancy
_atom_site_symmetry_multiplicity
Cl Cl1 -0.05797(5) -0.18324(6) -0.01778(6) 0.04844(16) Uani d . 1 1
S S1 0.71725(4) 0.22320(4) 0.20290(4) 0.01987(10) Uani d . 1 1
O O1 0.77653(13) 0.30923(13) 0.15492(12) 0.0277(3) Uani d . 1 1
O O2 0.66169(12) 0.07248(12) 0.10925(12) 0.0263(3) Uani d . 1 1
O O3 0.79628(14) 0.59012(13) 0.60161(12) 0.0295(3) Uani d . 1 1
H H3O 0.7398 0.6368 0.5906 0.044 Uiso calc R 1 1
O O4 0.59391(14) 0.64360(13) 0.48266(13) 0.0329(3) Uani d . 1 1
O O5 0.30836(15) 0.31540(14) -0.14637(13) 0.0341(3) Uani d . 1 1
O O6 0.57415(12) 0.12424(13) 0.38675(13) 0.0268(3) Uani d . 1 1
N N1 0.59256(13) 0.28253(13) 0.25358(13) 0.0183(3) Uani d . 1 1
C C1 0.84360(16) 0.25902(17) 0.36151(16) 0.0216(3) Uani d . 1 1
C C2 0.93526(18) 0.17556(19) 0.35821(19) 0.0285(4) Uani d . 1 1
H H2 0.9244 0.0936 0.2728 0.034 Uiso calc R 1 1
C C3 1.04362(18) 0.2150(2) 0.4833(2) 0.0321(4) Uani d . 1 1
H H3 1.1077 0.1595 0.4834 0.038 Uiso calc R 1 1
C C4 1.05862(18) 0.3346(2) 0.60758(19) 0.0302(4) Uani d . 1 1
H H4 1.1346 0.3620 0.6915 0.036 Uiso calc R 1 1
C C5 0.96382(17) 0.41500(19) 0.61074(17) 0.0263(3) Uani d . 1 1
H H5 0.9735 0.4953 0.6970 0.032 Uiso calc R 1 1
C C6 0.85398(16) 0.37743(17) 0.48665(16) 0.0216(3) Uani d . 1 1
C C7 0.75688(17) 0.46543(16) 0.48731(16) 0.0217(3) Uani d . 1 1
C C8 0.63586(16) 0.42400(16) 0.37133(16) 0.0199(3) Uani d . 1 1
C C9 0.56134(17) 0.52651(17) 0.36927(17) 0.0231(3) Uani d . 1 1
C C10 0.44896(17) 0.50693(17) 0.24294(17) 0.0227(3) Uani d . 1 1
C C11 0.43680(17) 0.41371(17) 0.10442(17) 0.0223(3) Uani d . 1 1
H H11 0.4999 0.3570 0.0873 0.027 Uiso calc R 1 1
C C12 0.33198(18) 0.40499(18) -0.00728(18) 0.0259(3) Uani d . 1 1
C C13 0.2411(2) 0.4903(2) 0.0180(2) 0.0343(4) Uani d . 1 1
H H13 0.1704 0.4853 -0.0587 0.041 Uiso calc R 1 1
C C14 0.2539(2) 0.5820(2) 0.1544(2) 0.0368(4) Uani d . 1 1
H H14 0.1914 0.6395 0.1710 0.044 Uiso calc R 1 1
C C15 0.35727(19) 0.59146(19) 0.26782(19) 0.0296(4) Uani d . 1 1
H H15 0.3654 0.6549 0.3615 0.036 Uiso calc R 1 1
C C16 0.3904(2) 0.2167(2) -0.1782(2) 0.0379(4) Uani d . 1 1
H H16A 0.3618 0.1575 -0.2805 0.046 Uiso calc R 1 1
H H16B 0.3751 0.1560 -0.1379 0.046 Uiso calc R 1 1
H H16C 0.4905 0.2690 -0.1378 0.046 Uiso calc R 1 1
C C17 0.45869(15) 0.18377(16) 0.21602(16) 0.0192(3) Uani d . 1 1
H H17A 0.4274 0.1099 0.1155 0.023 Uiso calc R 1 1
H H17B 0.3870 0.2364 0.2268 0.023 Uiso calc R 1 1
C C18 0.46425(16) 0.11098(16) 0.30312(16) 0.0195(3) Uani d . 1 1
C C19 0.32618(16) 0.02199(16) 0.27953(17) 0.0210(3) Uani d . 1 1
C C20 0.21055(17) -0.03201(17) 0.15516(18) 0.0242(3) Uani d . 1 1
H H20 0.2179 -0.0139 0.0826 0.029 Uiso calc R 1 1
C C21 0.08465(17) -0.11260(18) 0.13939(19) 0.0277(4) Uani d . 1 1
C C22 0.07093(19) -0.13897(19) 0.2444(2) 0.0302(4) Uani d . 1 1
H H22 -0.0167 -0.1923 0.2327 0.036 Uiso calc R 1 1
C C23 0.18708(19) -0.08632(19) 0.3669(2) 0.0300(4) Uani d . 1 1
H H23 0.1793 -0.1051 0.4389 0.036 Uiso calc R 1 1
C C24 0.31434(18) -0.00654(18) 0.38496(18) 0.0248(3) Uani d . 1 1
H H24 0.3935 0.0287 0.4689 0.030 Uiso calc R 1 1

loop_
_atom_site_aniso_label
_atom_site_aniso_U_11
_atom_site_aniso_U_22
_atom_site_aniso_U_33
_atom_site_aniso_U_12
_atom_site_aniso_U_13
_atom_site_aniso_U_23
Cl1 0.0257(2) 0.0561(3) 0.0516(3) -0.0096(2) -0.0072(2) 0.0346(3)
S1 0.01920(18) 0.02034(19) 0.01508(18) 0.00331(14) 0.00465(14) 0.00631(15)
O1 0.0276(6) 0.0330(6) 0.0224(6) 0.0040(5) 0.0101(5) 0.0144(5)
O2 0.0265(6) 0.0205(6) 0.0208(6) 0.0059(5) 0.0054(5) 0.0035(5)
O3 0.0374(7) 0.0214(6) 0.0169(6) 0.0031(5) 0.0036(5) 0.0042(5)
O4 0.0382(7) 0.0225(6) 0.0241(6) 0.0097(5) 0.0073(5) 0.0026(5)
O5 0.0408(7) 0.0355(7) 0.0219(6) 0.0151(6) 0.0058(5) 0.0132(6)
O6 0.0212(6) 0.0326(6) 0.0267(6) 0.0057(5) 0.0043(5) 0.0178(5)
N1 0.0173(6) 0.0158(6) 0.0161(6) 0.0012(5) 0.0040(5) 0.0055(5)
C1 0.0187(7) 0.0235(7) 0.0194(7) 0.0021(6) 0.0046(6) 0.0105(6)
C2 0.0238(8) 0.0319(9) 0.0285(9) 0.0084(7) 0.0081(7) 0.0147(7)
C3 0.0210(8) 0.0415(10) 0.0386(10) 0.0096(7) 0.0074(7) 0.0257(9)
C4 0.0207(8) 0.0407(10) 0.0277(9) 0.0006(7) 0.0015(7) 0.0219(8)
C5 0.0241(8) 0.0296(8) 0.0193(7) -0.0029(6) 0.0018(6) 0.0135(7)
C6 0.0195(7) 0.0222(7) 0.0184(7) -0.0016(6) 0.0033(6) 0.0103(6)
C7 0.0248(8) 0.0193(7) 0.0156(7) -0.0004(6) 0.0052(6) 0.0073(6)
C8 0.0220(7) 0.0170(7) 0.0162(7) 0.0020(6) 0.0067(6) 0.0059(6)
C9 0.0261(8) 0.0195(7) 0.0215(8) 0.0040(6) 0.0095(7) 0.0087(6)
C10 0.0248(8) 0.0208(7) 0.0244(8) 0.0058(6) 0.0095(7) 0.0126(7)
C11 0.0244(8) 0.0209(7) 0.0227(8) 0.0064(6) 0.0087(6) 0.0118(6)
C12 0.0283(8) 0.0248(8) 0.0237(8) 0.0062(6) 0.0071(7) 0.0129(7)
C13 0.0343(10) 0.0365(10) 0.0329(10) 0.0148(8) 0.0072(8) 0.0197(8)
C14 0.0359(10) 0.0378(10) 0.0414(11) 0.0222(8) 0.0149(9) 0.0201(9)
C15 0.0338(9) 0.0271(8) 0.0284(9) 0.0116(7) 0.0132(7) 0.0126(7)
C16 0.0508(12) 0.0354(10) 0.0245(9) 0.0187(9) 0.0131(9) 0.0112(8)
C17 0.0167(7) 0.0179(7) 0.0170(7) 0.0002(5) 0.0023(6) 0.0073(6)
C18 0.0229(7) 0.0161(7) 0.0173(7) 0.0051(6) 0.0076(6) 0.0064(6)
C19 0.0211(7) 0.0182(7) 0.0230(8) 0.0050(6) 0.0079(6) 0.0099(6)
C20 0.0228(8) 0.0243(8) 0.0250(8) 0.0046(6) 0.0070(6) 0.0133(7)
C21 0.0202(8) 0.0265(8) 0.0340(9) 0.0034(6) 0.0051(7) 0.0165(7)
C22 0.0264(8) 0.0274(9) 0.0418(10) 0.0064(7) 0.0159(8) 0.0197(8)
C23 0.0332(9) 0.0310(9) 0.0327(9) 0.0084(7) 0.0161(8) 0.0193(8)
C24 0.0261(8) 0.0255(8) 0.0242(8) 0.0077(6) 0.0096(7) 0.0134(7)

loop_
_atom_type_symbol
_atom_type_description
_atom_type_scat_dispersion_real
_atom_type_scat_dispersion_imag
_atom_type_scat_source
C C 0.0033 0.0016 'International Tables Vol C Tables 4.2.6.8 and 6.1.1.4'
H H 0.0000 0.0000 'International Tables Vol C Tables 4.2.6.8 and 6.1.1.4'
N N 0.0061 0.0033 'International Tables Vol C Tables 4.2.6.8 and 6.1.1.4'
O O 0.0106 0.0060 'International Tables Vol C Tables 4.2.6.8 and 6.1.1.4'
S S 0.1246 0.1234 'International Tables Vol C Tables 4.2.6.8 and 6.1.1.4'
Cl Cl 0.1484 0.1585 'International Tables Vol C Tables 4.2.6.8 and 6.1.1.4'

loop_
_geom_angle_atom_site_label_1
_geom_angle_atom_site_label_2
_geom_angle_atom_site_label_3
_geom_angle
O1 S1 O2 118.90(7)
O1 S1 N1 108.48(7)
O2 S1 N1 107.88(7)
O1 S1 C1 108.06(7)
O2 S1 C1 109.85(7)
N1 S1 C1 102.41(7)
C7 O3 H3O 109.5
C12 O5 C16 117.54(14)
C8 N1 C17 120.09(12)
C8 N1 S1 116.00(10)
C17 N1 S1 120.54(10)
C2 C1 C6 122.05(15)
C2 C1 S1 119.52(13)
C6 C1 S1 118.30(12)
C1 C2 C3 118.36(17)
C1 C2 H2 120.8
C3 C2 H2 120.8
C4 C3 C2 120.50(17)
C4 C3 H3 119.8
C2 C3 H3 119.8
C3 C4 C5 120.73(16)
C3 C4 H4 119.6
C5 C4 H4 119.6
C4 C5 C6 119.85(16)
C4 C5 H5 120.1
C6 C5 H5 120.1
C5 C6 C1 118.44(15)
C5 C6 C7 120.38(15)
C1 C6 C7 121.10(14)
O3 C7 C8 121.86(15)
O3 C7 C6 115.32(14)
C8 C7 C6 122.69(14)
C7 C8 N1 119.22(14)
C7 C8 C9 119.34(14)
N1 C8 C9 121.35(14)
O4 C9 C8 118.08(15)
O4 C9 C10 116.78(14)
C8 C9 C10 125.13(14)
C15 C10 C11 120.10(15)
C15 C10 C9 116.76(15)
C11 C10 C9 123.08(14)
C12 C11 C10 119.52(15)
C12 C11 H11 120.2
C10 C11 H11 120.2
O5 C12 C11 124.44(15)
O5 C12 C13 115.33(15)
C11 C12 C13 120.23(16)
C14 C13 C12 119.94(17)
C14 C13 H13 120.0
C12 C13 H13 120.0
C13 C14 C15 120.79(17)
C13 C14 H14 119.6
C15 C14 H14 119.6
C14 C15 C10 119.41(16)
C14 C15 H15 120.3
C10 C15 H15 120.3
O5 C16 H16A 109.5
O5 C16 H16B 109.5
H16A C16 H16B 109.5
O5 C16 H16C 109.5
H16A C16 H16C 109.5
H16B C16 H16C 109.5
N1 C17 C18 114.55(12)
N1 C17 H17A 108.6
C18 C17 H17A 108.6
N1 C17 H17B 108.6
C18 C17 H17B 108.6
H17A C17 H17B 107.6
O6 C18 C19 121.96(14)
O6 C18 C17 121.81(14)
C19 C18 C17 116.24(13)
C20 C19 C24 120.00(14)
C20 C19 C18 121.19(14)
C24 C19 C18 118.81(14)
C21 C20 C19 118.81(15)
C21 C20 H20 120.6
C19 C20 H20 120.6
C22 C21 C20 121.65(16)
C22 C21 Cl1 119.77(13)
C20 C21 Cl1 118.57(14)
C21 C22 C23 119.06(16)
C21 C22 H22 120.5
C23 C22 H22 120.5
C24 C23 C22 120.50(16)
C24 C23 H23 119.8
C22 C23 H23 119.8
C23 C24 C19 119.96(16)
C23 C24 H24 120.0
C19 C24 H24 120.0

loop_
_geom_bond_atom_site_label_1
_geom_bond_atom_site_label_2
_geom_bond_distance
Cl1 C21 1.7419(18)
S1 O1 1.4312(12)
S1 O2 1.4345(12)
S1 N1 1.6295(13)
S1 C1 1.7596(16)
O3 C7 1.3107(19)
O3 H3O 0.8400
O4 C9 1.268(2)
O5 C12 1.370(2)
O5 C16 1.432(2)
O6 C18 1.2109(19)
N1 C8 1.4327(19)
N1 C17 1.4632(18)
C1 C2 1.388(2)
C1 C6 1.399(2)
C2 C3 1.394(2)
C2 H2 0.9500
C3 C4 1.386(3)
C3 H3 0.9500
C4 C5 1.389(3)
C4 H4 0.9500
C5 C6 1.399(2)
C5 H5 0.9500
C6 C7 1.470(2)
C7 C8 1.395(2)
C8 C9 1.441(2)
C9 C10 1.493(2)
C10 C15 1.396(2)
C10 C11 1.404(2)
C11 C12 1.388(2)
C11 H11 0.9500
C12 C13 1.395(2)
C13 C14 1.380(3)
C13 H13 0.9500
C14 C15 1.390(3)
C14 H14 0.9500
C15 H15 0.9500
C16 H16A 0.9800
C16 H16B 0.9800
C16 H16C 0.9800
C17 C18 1.521(2)
C17 H17A 0.9900
C17 H17B 0.9900
C18 C19 1.499(2)
C19 C20 1.396(2)
C19 C24 1.399(2)
C20 C21 1.388(2)
C20 H20 0.9500
C21 C22 1.386(3)
C22 C23 1.388(3)
C22 H22 0.9500
C23 C24 1.386(2)
C23 H23 0.9500
C24 H24 0.9500

loop_
_geom_hbond_atom_site_label_D
_geom_hbond_atom_site_label_H
_geom_hbond_atom_site_label_A
_geom_hbond_site_symmetry_A
_geom_hbond_distance_DH
_geom_hbond_distance_HA
_geom_hbond_distance_DA
_geom_hbond_angle_DHA
_geom_hbond_publ_flag
C4 H4 O5 1_656 0.95 2.49 3.365(2) 154.1 y
C17 H17A O2 2_655 0.99 2.26 3.2467(19) 173.6 y
O3 H3O O4 . 0.84 1.70 2.4528(18) 147.7 y
C11 H11 N1 . 0.95 2.40 2.972(2) 118.0 y
C17 H17A O2 . 0.99 2.50 2.8199(19) 98.3 n

loop_
_geom_torsion_atom_site_label_1
_geom_torsion_atom_site_label_2
_geom_torsion_atom_site_label_3
_geom_torsion_atom_site_label_4
_geom_torsion
O1 S1 N1 C8 -63.67(12)
O2 S1 N1 C8 166.30(11)
C1 S1 N1 C8 50.42(12)
O1 S1 N1 C17 137.03(11)
O2 S1 N1 C17 7.00(14)
C1 S1 N1 C17 -108.87(12)
O1 S1 C1 C2 -92.59(14)
O2 S1 C1 C2 38.57(15)
N1 S1 C1 C2 153.01(13)
O1 S1 C1 C6 83.31(14)
O2 S1 C1 C6 -145.53(12)
N1 S1 C1 C6 -31.09(14)
C6 C1 C2 C3 -2.3(2)
S1 C1 C2 C3 173.42(13)
C1 C2 C3 C4 0.1(3)
C2 C3 C4 C5 1.9(3)
C3 C4 C5 C6 -1.7(2)
C4 C5 C6 C1 -0.4(2)
C4 C5 C6 C7 -177.14(15)
C2 C1 C6 C5 2.5(2)
S1 C1 C6 C5 -173.33(12)
C2 C1 C6 C7 179.16(15)
S1 C1 C6 C7 3.4(2)
C5 C6 C7 O3 12.2(2)
C1 C6 C7 O3 -164.46(14)
C5 C6 C7 C8 -171.91(14)
C1 C6 C7 C8 11.4(2)
O3 C7 C8 N1 -175.40(14)
C6 C7 C8 N1 9.0(2)
O3 C7 C8 C9 7.9(2)
C6 C7 C8 C9 -167.76(14)
C17 N1 C8 C7 115.68(16)
S1 N1 C8 C7 -43.71(17)
C17 N1 C8 C9 -67.67(19)
S1 N1 C8 C9 132.94(13)
C7 C8 C9 O4 -12.0(2)
N1 C8 C9 O4 171.39(14)
C7 C8 C9 C10 167.21(14)
N1 C8 C9 C10 -9.4(2)
O4 C9 C10 C15 -21.7(2)
C8 C9 C10 C15 159.13(16)
O4 C9 C10 C11 155.54(15)
C8 C9 C10 C11 -23.6(2)
C15 C10 C11 C12 -0.8(2)
C9 C10 C11 C12 -177.97(15)
C16 O5 C12 C11 5.0(3)
C16 O5 C12 C13 -174.59(17)
C10 C11 C12 O5 -178.35(15)
C10 C11 C12 C13 1.3(2)
O5 C12 C13 C14 178.59(17)
C11 C12 C13 C14 -1.1(3)
C12 C13 C14 C15 0.4(3)
C13 C14 C15 C10 0.0(3)
C11 C10 C15 C14 0.2(3)
C9 C10 C15 C14 177.50(16)
C8 N1 C17 C18 -81.30(17)
S1 N1 C17 C18 77.15(15)
N1 C17 C18 O6 -6.8(2)
N1 C17 C18 C19 173.22(12)
O6 C18 C19 C20 -158.08(15)
C17 C18 C19 C20 21.9(2)
O6 C18 C19 C24 22.0(2)
C17 C18 C19 C24 -158.04(14)
C24 C19 C20 C21 0.6(2)
C18 C19 C20 C21 -179.32(14)
C19 C20 C21 C22 0.8(3)
C19 C20 C21 Cl1 -178.48(12)
C20 C21 C22 C23 -1.6(3)
Cl1 C21 C22 C23 177.64(14)
C21 C22 C23 C24 1.0(3)
C22 C23 C24 C19 0.3(3)
C20 C19 C24 C23 -1.1(2)
C18 C19 C24 C23 178.79(15)

loop_
_cod_related_entry_id
_cod_related_entry_database
_cod_related_entry_code
1 ChemSpider 30657628
